data_4023180
loop_
_publ_author_name
'Mateo Alajar\'in'
'Baltasar Bonillo'
'\'Angel Vidal'
'Delia Bautista'

_publ_section_title
;
 Bis(heterocumulenes) Derived from the 1,4-Diphenyl-1,3-butadiyne
 Framework. Synthesis of Three New Classes of Axially
 Chiral Biheteroaryls
;
_journal_name_full 'Journal of Organic Chemistry'
_journal_page_first 291
_journal_page_last 294
_journal_paper_doi 10.1021/jo7021058
_journal_volume 73
_journal_year 2008
_chemical_formula_sum 'C47 H34 Cl2 N4 O'
_chemical_formula_weight 741.68
_chemical_name_systematic
; 
 ? 
;
_space_group_IT_number 14
_symmetry_cell_setting monoclinic
_symmetry_space_group_name_Hall '-P 2ybc'
_symmetry_space_group_name_H-M 'P 1 21/c 1'
_atom_sites_solution_hydrogens geom
_atom_sites_solution_primary direct
_atom_sites_solution_secondary difmap
_audit_creation_method SHELXL-97
_cell_angle_alpha 90.00
_cell_angle_beta 95.963(2)
_cell_angle_gamma 90.00
_cell_formula_units_Z 4
_cell_length_a 7.9537(5)
_cell_length_b 23.4956(14)
_cell_length_c 19.4769(11)
_cell_measurement_reflns_used 6317
_cell_measurement_temperature 100(2)
_cell_measurement_theta_max 27.67
_cell_measurement_theta_min 2.27
_cell_volume 3620.1(4)
_computing_cell_refinement 'Bruker SAINT'
_computing_data_collection 'Bruker SMART'
_computing_data_reduction 'Bruker SAINT'
_computing_molecular_graphics 'Bruker SHELXTL'
_computing_publication_material 'Bruker SHELXTL'
_computing_structure_refinement 'SHELXL-97 (Sheldrick, 1997)'
_computing_structure_solution 'SHELXS-97 (Sheldrick, 1990)'
_diffrn_ambient_temperature 100(2)
_diffrn_detector_area_resol_mean 8.26
_diffrn_measured_fraction_theta_full 0.998
_diffrn_measured_fraction_theta_max 0.992
_diffrn_measurement_device_type 'Bruker SMART APEX'
_diffrn_measurement_method \w-scan
_diffrn_radiation_monochromator graphite
_diffrn_radiation_source 'fine-focus sealed tube'
_diffrn_radiation_type MoK\a
_diffrn_radiation_wavelength 0.71073
_diffrn_reflns_av_R_equivalents 0.0399
_diffrn_reflns_av_sigmaI/netI 0.0318
_diffrn_reflns_limit_h_max 10
_diffrn_reflns_limit_h_min -10
_diffrn_reflns_limit_k_max 30
_diffrn_reflns_limit_k_min -30
_diffrn_reflns_limit_l_max 24
_diffrn_reflns_limit_l_min -24
_diffrn_reflns_number 40684
_diffrn_reflns_theta_full 26.00
_diffrn_reflns_theta_max 27.10
_diffrn_reflns_theta_min 1.73
_exptl_absorpt_coefficient_mu 0.224
_exptl_crystal_colour yellow
_exptl_crystal_density_diffrn 1.361
_exptl_crystal_density_method 'not measured'
_exptl_crystal_description prism
_exptl_crystal_F_000 1544
_exptl_crystal_size_max 0.21
_exptl_crystal_size_mid 0.21
_exptl_crystal_size_min 0.13
_refine_diff_density_max 0.731
_refine_diff_density_min -0.946
_refine_diff_density_rms 0.069
_refine_ls_extinction_method none
_refine_ls_goodness_of_fit_ref 1.129
_refine_ls_hydrogen_treatment 'NH free,methyls rigid, others riding'
_refine_ls_matrix_type full
_refine_ls_number_parameters 510
_refine_ls_number_reflns 7918
_refine_ls_number_restraints 7
_refine_ls_restrained_S_all 1.129
_refine_ls_R_factor_all 0.0895
_refine_ls_R_factor_gt 0.0763
_refine_ls_shift/su_max 0.000
_refine_ls_shift/su_mean 0.000
_refine_ls_structure_factor_coef Fsqd
_refine_ls_weighting_details 'calc w=1/[\s^2^(Fo^2^)+(0.0598P)^2^+6.7448P] where P=(Fo^2^+2Fc^2^)/3'
_refine_ls_weighting_scheme calc
_refine_ls_wR_factor_gt 0.1838
_refine_ls_wR_factor_ref 0.1898
_reflns_number_gt 6546
_reflns_number_total 7918
_reflns_threshold_expression >2sigma(I)
_cod_data_source_file jo7021058-File006.cif
_cod_data_source_block ibbf109m
_cod_depositor_comments
;
The following automatic conversions were performed:
'_symmetry_cell_setting' value 'Monoclinic' changed to 'monoclinic'
according to '/home/saulius/struct/CIF-dictionaries/cif_core.dic'
dictionary named 'cif_core.dic' version 2.4.1 from 2010-06-29.

Automatic conversion script
Id: cif_fix_enum 1527 2010-12-29 10:47:43Z saulius 
;
_cod_original_sg_symbol_H-M 'P 21/c'
_cod_database_code 4023180

loop_
_symmetry_equiv_pos_as_xyz
'x, y, z'
'-x, y+1/2, -z+1/2'
'-x, -y, -z'
'x, -y-1/2, z-1/2'

loop_
_atom_site_label
_atom_site_type_symbol
_atom_site_fract_x
_atom_site_fract_y
_atom_site_fract_z
_atom_site_U_iso_or_equiv
_atom_site_adp_type
_atom_site_occupancy
_atom_site_symmetry_multiplicity
_atom_site_calc_flag
_atom_site_refinement_flags
_atom_site_disorder_assembly
_atom_site_disorder_group
N1 N 0.9052(4) 0.53357(11) 0.60598(14) 0.0314(6) Uani 1 1 d . . .
H01 H 0.867(5) 0.5588(17) 0.578(2) 0.042(10) Uiso 1 1 d . . .
N2 N 0.9030(3) 0.60862(10) 0.68310(13) 0.0278(5) Uani 1 1 d . . .
N3 N 0.8515(3) 0.93278(11) 0.69731(13) 0.0270(5) Uani 1 1 d . . .
H03 H 0.865(5) 0.9642(17) 0.720(2) 0.043(11) Uiso 1 1 d . . .
N4 N 0.7788(3) 0.63688(10) 0.57020(12) 0.0251(5) Uani 1 1 d . . .
O1 O 0.9892(3) 0.52007(9) 0.72046(11) 0.0384(6) Uani 1 1 d . . .
C1 C 0.9367(4) 0.55014(12) 0.67186(16) 0.0298(6) Uani 1 1 d . . .
C11 C 0.8983(4) 0.47675(12) 0.58114(16) 0.0295(6) Uani 1 1 d . . .
C12 C 0.8043(5) 0.46772(14) 0.51804(18) 0.0392(8) Uani 1 1 d . . .
H12 H 0.7499 0.4989 0.4938 0.047 Uiso 1 1 calc R . .
C13 C 0.7894(5) 0.41349(15) 0.4901(2) 0.0432(9) Uani 1 1 d . . .
H13 H 0.7251 0.4081 0.4467 0.052 Uiso 1 1 calc R . .
C14 C 0.8662(4) 0.36707(13) 0.52400(18) 0.0347(7) Uani 1 1 d . . .
C15 C 0.9639(4) 0.37735(13) 0.58606(17) 0.0340(7) Uani 1 1 d . . .
H15 H 1.0213 0.3464 0.6095 0.041 Uiso 1 1 calc R . .
C16 C 0.9805(4) 0.43141(13) 0.61522(16) 0.0324(7) Uani 1 1 d . . .
H16 H 1.0475 0.4371 0.6580 0.039 Uiso 1 1 calc R . .
C17 C 0.8486(5) 0.30831(14) 0.4933(2) 0.0450(9) Uani 1 1 d . . .
H17A H 0.9584 0.2890 0.4991 0.067 Uiso 1 1 calc R . .
H17B H 0.8094 0.3112 0.4440 0.067 Uiso 1 1 calc R . .
H17C H 0.7665 0.2865 0.5168 0.067 Uiso 1 1 calc R . .
C21 C 0.9165(4) 0.63442(12) 0.74946(15) 0.0272(6) Uani 1 1 d . . .
C22 C 0.9890(4) 0.61393(13) 0.81249(16) 0.0325(7) Uani 1 1 d . . .
H22 H 1.0403 0.5774 0.8163 0.039 Uiso 1 1 calc R . .
C23 C 0.9840(4) 0.64869(14) 0.86981(17) 0.0353(7) Uani 1 1 d . . .
H23 H 1.0323 0.6354 0.9136 0.042 Uiso 1 1 calc R . .
C24 C 0.9105(4) 0.70232(13) 0.86504(16) 0.0325(7) Uani 1 1 d . . .
H24 H 0.9077 0.7249 0.9054 0.039 Uiso 1 1 calc R . .
C25 C 0.8413(4) 0.72315(13) 0.80211(15) 0.0282(6) Uani 1 1 d . . .
H25 H 0.7927 0.7601 0.7987 0.034 Uiso 1 1 calc R . .
C26 C 0.8440(4) 0.68927(12) 0.74369(15) 0.0256(6) Uani 1 1 d . . .
C27 C 0.7837(4) 0.69799(12) 0.67170(15) 0.0244(6) Uani 1 1 d . . .
C28 C 0.7035(4) 0.74203(11) 0.63508(15) 0.0230(6) Uani 1 1 d . . .
C29 C 0.6600(4) 0.73376(11) 0.56273(15) 0.0239(6) Uani 1 1 d . . .
C30 C 0.5793(4) 0.77632(12) 0.51970(15) 0.0260(6) Uani 1 1 d . . .
H30 H 0.5562 0.8122 0.5392 0.031 Uiso 1 1 calc R . .
C31 C 0.5333(4) 0.76733(13) 0.45050(15) 0.0285(6) Uani 1 1 d . . .
C32 C 0.5685(4) 0.71320(13) 0.42242(15) 0.0289(6) Uani 1 1 d . . .
H32 H 0.5361 0.7061 0.3749 0.035 Uiso 1 1 calc R . .
C33 C 0.6476(4) 0.67135(12) 0.46208(15) 0.0278(6) Uani 1 1 d . . .
H33 H 0.6699 0.6357 0.4418 0.033 Uiso 1 1 calc R . .
C34 C 0.6966(4) 0.68038(12) 0.53296(15) 0.0241(6) Uani 1 1 d . . .
C36 C 0.8198(4) 0.64729(11) 0.63569(15) 0.0236(6) Uani 1 1 d . . .
C37 C 0.4484(5) 0.81255(15) 0.40476(17) 0.0385(8) Uani 1 1 d . . .
H37A H 0.4226 0.8454 0.4329 0.058 Uiso 1 1 calc R . .
H37B H 0.3434 0.7974 0.3809 0.058 Uiso 1 1 calc R . .
H37C H 0.5239 0.8244 0.3707 0.058 Uiso 1 1 calc R . .
C41 C 0.6605(4) 0.79611(11) 0.66958(14) 0.0241(6) Uani 1 1 d . . .
C42 C 0.5140(4) 0.79920(12) 0.70550(14) 0.0254(6) Uani 1 1 d . . .
C43 C 0.4044(4) 0.75158(13) 0.70875(15) 0.0295(6) Uani 1 1 d . . .
H43 H 0.4319 0.7168 0.6878 0.035 Uiso 1 1 calc R . .
C44 C 0.2604(4) 0.75478(14) 0.74126(17) 0.0335(7) Uani 1 1 d . . .
H44 H 0.1906 0.7222 0.7439 0.040 Uiso 1 1 calc R . .
C45 C 0.2165(4) 0.80646(14) 0.77078(16) 0.0324(7) Uani 1 1 d . . .
H45 H 0.1146 0.8089 0.7921 0.039 Uiso 1 1 calc R . .
C46 C 0.3176(4) 0.85328(13) 0.76937(15) 0.0292(6) Uani 1 1 d . . .
H46 H 0.2841 0.8878 0.7895 0.035 Uiso 1 1 calc R . .
C47 C 0.4719(4) 0.85169(12) 0.73845(14) 0.0255(6) Uani 1 1 d . . .
C48 C 0.5807(4) 0.89966(12) 0.73691(14) 0.0244(6) Uani 1 1 d . . .
C49 C 0.7235(4) 0.89392(11) 0.70369(14) 0.0240(6) Uani 1 1 d . . .
C50 C 0.9721(4) 0.90962(12) 0.65982(15) 0.0261(6) Uani 1 1 d . . .
C51 C 1.1212(4) 0.93357(13) 0.64237(16) 0.0305(7) Uani 1 1 d . . .
H51 H 1.1548 0.9707 0.6573 0.037 Uiso 1 1 calc R . .
C52 C 1.2192(4) 0.90127(14) 0.60234(17) 0.0334(7) Uani 1 1 d . . .
H52 H 1.3224 0.9166 0.5900 0.040 Uiso 1 1 calc R . .
C53 C 1.1708(4) 0.84698(14) 0.57978(17) 0.0340(7) Uani 1 1 d . . .
H53 H 1.2396 0.8262 0.5516 0.041 Uiso 1 1 calc R . .
C54 C 1.0220(4) 0.82280(13) 0.59826(15) 0.0288(6) Uani 1 1 d . . .
H54 H 0.9898 0.7855 0.5833 0.035 Uiso 1 1 calc R . .
C55 C 0.9214(4) 0.85393(12) 0.63879(15) 0.0254(6) Uani 1 1 d . . .
C56 C 0.7641(4) 0.84296(12) 0.66826(14) 0.0232(6) Uani 1 1 d . . .
C61 C 0.5433(4) 0.95652(12) 0.76635(15) 0.0270(6) Uani 1 1 d . . .
C62 C 0.5211(4) 0.96441(13) 0.83580(16) 0.0326(7) Uani 1 1 d . . .
H62 H 0.5219 0.9325 0.8657 0.039 Uiso 1 1 calc R . .
C63 C 0.4980(4) 1.01861(15) 0.86141(18) 0.0378(8) Uani 1 1 d . . .
H63 H 0.4816 1.0235 0.9087 0.045 Uiso 1 1 calc R . .
C64 C 0.4985(5) 1.06552(14) 0.8189(2) 0.0412(8) Uani 1 1 d . . .
H64 H 0.4870 1.1026 0.8372 0.049 Uiso 1 1 calc R . .
C65 C 0.5159(5) 1.05839(14) 0.74997(19) 0.0402(8) Uani 1 1 d . . .
H65 H 0.5132 1.0905 0.7203 0.048 Uiso 1 1 calc R . .
C66 C 0.5375(4) 1.00420(13) 0.72373(17) 0.0332(7) Uani 1 1 d . . .
H66 H 0.5485 0.9996 0.6759 0.040 Uiso 1 1 calc R . .
C99 C 0.8325(11) 0.9771(4) 0.5071(4) 0.063(2) Uani 0.565(7) 1 d PD A 1
H99A H 0.9105 0.9958 0.4777 0.076 Uiso 0.565(7) 1 calc PR A 1
H99B H 0.8998 0.9493 0.5365 0.076 Uiso 0.565(7) 1 calc PR A 1
Cl1 Cl 0.7604(8) 1.0278(2) 0.5597(3) 0.126(2) Uani 0.565(7) 1 d PD A 1
Cl2 Cl 0.6861(5) 0.94025(11) 0.45435(16) 0.0849(10) Uani 0.565(7) 1 d PD A 1
C99' C 0.6749(9) 0.9642(3) 0.5325(4) 0.0326(18) Uiso 0.435(7) 1 d PD A 2
H99C H 0.5519 0.9690 0.5201 0.039 Uiso 0.435(7) 1 calc PR A 2
H99D H 0.6906 0.9362 0.5706 0.039 Uiso 0.435(7) 1 calc PR A 2
Cl1' Cl 0.7593(2) 1.02853(9) 0.56166(12) 0.0167(6) Uiso 0.435(7) 1 d PD A 2
Cl2' Cl 0.7637(6) 0.93729(14) 0.46201(17) 0.0602(10) Uiso 0.435(7) 1 d PD A 2

loop_
_atom_site_aniso_label
_atom_site_aniso_U_11
_atom_site_aniso_U_22
_atom_site_aniso_U_33
_atom_site_aniso_U_23
_atom_site_aniso_U_13
_atom_site_aniso_U_12
N1 0.0485(16) 0.0169(12) 0.0285(13) 0.0014(10) 0.0022(12) 0.0067(11)
N2 0.0383(14) 0.0185(12) 0.0258(13) -0.0002(9) -0.0001(10) 0.0044(10)
N3 0.0294(13) 0.0193(12) 0.0319(13) -0.0040(10) 0.0021(10) -0.0010(10)
N4 0.0337(13) 0.0175(11) 0.0244(12) 0.0002(9) 0.0051(10) -0.0015(10)
O1 0.0589(16) 0.0223(11) 0.0324(12) 0.0008(9) -0.0032(11) 0.0115(10)
C1 0.0355(17) 0.0209(14) 0.0328(16) 0.0000(12) 0.0034(13) 0.0030(12)
C11 0.0391(17) 0.0185(14) 0.0318(16) -0.0024(12) 0.0079(13) 0.0026(12)
C12 0.053(2) 0.0248(16) 0.0388(18) -0.0016(13) -0.0018(15) 0.0093(14)
C13 0.050(2) 0.0325(18) 0.045(2) -0.0111(15) -0.0048(16) 0.0069(15)
C14 0.0372(18) 0.0203(14) 0.048(2) -0.0045(13) 0.0118(15) 0.0008(13)
C15 0.049(2) 0.0189(14) 0.0368(17) 0.0042(12) 0.0147(15) 0.0068(13)
C16 0.0450(18) 0.0237(15) 0.0291(16) 0.0007(12) 0.0060(13) 0.0079(13)
C17 0.050(2) 0.0227(16) 0.063(2) -0.0117(15) 0.0104(18) -0.0004(15)
C21 0.0327(16) 0.0208(14) 0.0275(15) -0.0017(11) -0.0002(12) -0.0009(12)
C22 0.0424(18) 0.0231(15) 0.0309(16) 0.0019(12) -0.0009(13) 0.0030(13)
C23 0.0448(19) 0.0315(17) 0.0279(16) 0.0035(13) -0.0050(14) 0.0002(14)
C24 0.0378(17) 0.0307(16) 0.0280(16) -0.0051(12) -0.0010(13) -0.0021(13)
C25 0.0314(15) 0.0240(14) 0.0287(15) -0.0013(12) 0.0004(12) 0.0001(12)
C26 0.0295(15) 0.0202(13) 0.0266(15) 0.0014(11) 0.0010(11) -0.0016(11)
C27 0.0277(14) 0.0196(13) 0.0254(14) -0.0024(11) 0.0010(11) -0.0028(11)
C28 0.0255(14) 0.0161(13) 0.0274(14) -0.0010(10) 0.0028(11) -0.0027(10)
C29 0.0273(14) 0.0170(13) 0.0277(14) -0.0009(11) 0.0042(11) -0.0019(11)
C30 0.0311(15) 0.0181(13) 0.0290(15) -0.0003(11) 0.0035(12) -0.0010(11)
C31 0.0320(16) 0.0262(15) 0.0272(15) 0.0019(12) 0.0021(12) -0.0008(12)
C32 0.0346(16) 0.0305(16) 0.0217(14) -0.0023(12) 0.0032(12) -0.0024(13)
C33 0.0354(16) 0.0213(14) 0.0272(15) -0.0042(11) 0.0055(12) -0.0032(12)
C34 0.0277(14) 0.0188(13) 0.0263(14) 0.0007(11) 0.0042(11) -0.0011(11)
C36 0.0271(14) 0.0167(13) 0.0270(14) 0.0025(11) 0.0022(11) -0.0005(11)
C37 0.049(2) 0.0357(18) 0.0297(16) 0.0024(13) -0.0018(14) 0.0078(15)
C41 0.0311(15) 0.0181(13) 0.0220(13) -0.0005(10) -0.0027(11) 0.0012(11)
C42 0.0305(15) 0.0222(14) 0.0227(14) 0.0002(11) -0.0012(11) 0.0029(11)
C43 0.0326(16) 0.0276(15) 0.0281(15) 0.0010(12) 0.0026(12) -0.0008(12)
C44 0.0332(17) 0.0331(17) 0.0344(17) 0.0034(13) 0.0041(13) -0.0063(13)
C45 0.0268(15) 0.0398(18) 0.0317(16) -0.0022(13) 0.0081(12) -0.0007(13)
C46 0.0321(16) 0.0305(16) 0.0252(15) -0.0004(12) 0.0044(12) 0.0041(12)
C47 0.0301(15) 0.0237(14) 0.0217(14) 0.0034(11) -0.0020(11) 0.0008(11)
C48 0.0285(15) 0.0228(14) 0.0213(13) 0.0012(11) -0.0001(11) 0.0022(11)
C49 0.0313(15) 0.0176(13) 0.0219(13) 0.0019(10) -0.0025(11) -0.0017(11)
C50 0.0296(15) 0.0238(14) 0.0245(14) 0.0024(11) 0.0008(11) 0.0023(11)
C51 0.0323(16) 0.0243(15) 0.0342(16) 0.0037(12) 0.0011(13) -0.0028(12)
C52 0.0274(15) 0.0361(17) 0.0372(17) 0.0081(14) 0.0054(13) -0.0029(13)
C53 0.0318(16) 0.0377(18) 0.0333(17) 0.0007(13) 0.0075(13) 0.0045(13)
C54 0.0309(15) 0.0269(15) 0.0287(15) -0.0013(12) 0.0039(12) -0.0031(12)
C55 0.0301(15) 0.0212(14) 0.0243(14) 0.0022(11) -0.0004(11) -0.0013(11)
C56 0.0270(14) 0.0192(13) 0.0227(14) -0.0001(10) -0.0012(11) 0.0016(11)
C61 0.0286(15) 0.0231(14) 0.0293(15) -0.0032(11) 0.0026(12) 0.0017(11)
C62 0.0411(18) 0.0275(16) 0.0292(16) -0.0010(12) 0.0034(13) 0.0022(13)
C63 0.0421(19) 0.0381(18) 0.0337(17) -0.0121(14) 0.0059(14) 0.0029(15)
C64 0.044(2) 0.0262(16) 0.054(2) -0.0114(15) 0.0095(16) 0.0059(14)
C65 0.048(2) 0.0246(16) 0.050(2) 0.0045(14) 0.0098(16) 0.0084(14)
C66 0.0412(18) 0.0273(16) 0.0310(16) 0.0008(12) 0.0039(13) 0.0068(13)
C99 0.066(5) 0.079(6) 0.043(4) 0.003(4) -0.002(4) -0.004(4)
Cl1 0.171(5) 0.119(3) 0.084(2) 0.0045(19) -0.009(2) -0.027(3)
Cl2 0.070(2) 0.0620(14) 0.115(2) -0.0426(14) -0.0232(15) 0.0166(12)

loop_
_atom_type_symbol
_atom_type_description
_atom_type_scat_dispersion_real
_atom_type_scat_dispersion_imag
_atom_type_scat_source
C C 0.0033 0.0016 'International Tables Vol C Tables 4.2.6.8 and 6.1.1.4'
H H 0.0000 0.0000 'International Tables Vol C Tables 4.2.6.8 and 6.1.1.4'
N N 0.0061 0.0033 'International Tables Vol C Tables 4.2.6.8 and 6.1.1.4'
O O 0.0106 0.0060 'International Tables Vol C Tables 4.2.6.8 and 6.1.1.4'
Cl Cl 0.1484 0.1585 'International Tables Vol C Tables 4.2.6.8 and 6.1.1.4'

loop_
_geom_angle_atom_site_label_1
_geom_angle_atom_site_label_2
_geom_angle_atom_site_label_3
_geom_angle
_geom_angle_site_symmetry_1
_geom_angle_site_symmetry_3
_geom_angle_publ_flag
C1 N1 C11 126.6(3) . . ?
C36 N2 C1 127.2(2) . . ?
C36 N2 C21 107.8(2) . . ?
C1 N2 C21 123.7(2) . . ?
C50 N3 C49 110.3(2) . . ?
C36 N4 C34 115.6(2) . . ?
O1 C1 N1 126.2(3) . . ?
O1 C1 N2 119.7(3) . . ?
N1 C1 N2 114.2(3) . . ?
C16 C11 C12 119.5(3) . . ?
C16 C11 N1 124.1(3) . . ?
C12 C11 N1 116.4(3) . . ?
C13 C12 C11 120.3(3) . . ?
C14 C13 C12 121.5(3) . . ?
C13 C14 C15 117.2(3) . . ?
C13 C14 C17 121.0(3) . . ?
C15 C14 C17 121.7(3) . . ?
C14 C15 C16 122.3(3) . . ?
C11 C16 C15 119.1(3) . . ?
C22 C21 C26 121.1(3) . . ?
C22 C21 N2 129.9(3) . . ?
C26 C21 N2 109.0(2) . . ?
C23 C22 C21 117.6(3) . . ?
C22 C23 C24 121.8(3) . . ?
C25 C24 C23 120.5(3) . . ?
C24 C25 C26 119.0(3) . . ?
C25 C26 C21 119.9(3) . . ?
C25 C26 C27 132.8(3) . . ?
C21 C26 C27 107.3(2) . . ?
C28 C27 C36 118.6(3) . . ?
C28 C27 C26 134.2(3) . . ?
C36 C27 C26 107.1(2) . . ?
C27 C28 C29 117.4(2) . . ?
C27 C28 C41 121.5(3) . . ?
C29 C28 C41 121.1(2) . . ?
C30 C29 C34 118.7(3) . . ?
C30 C29 C28 122.4(3) . . ?
C34 C29 C28 118.8(2) . . ?
C31 C30 C29 122.0(3) . . ?
C30 C31 C32 118.1(3) . . ?
C30 C31 C37 122.0(3) . . ?
C32 C31 C37 119.9(3) . . ?
C33 C32 C31 121.6(3) . . ?
C32 C33 C34 120.7(3) . . ?
N4 C34 C33 118.1(3) . . ?
N4 C34 C29 123.0(3) . . ?
C33 C34 C29 118.9(3) . . ?
N4 C36 N2 124.8(3) . . ?
N4 C36 C27 126.4(3) . . ?
N2 C36 C27 108.7(2) . . ?
C56 C41 C42 119.4(3) . . ?
C56 C41 C28 120.4(3) . . ?
C42 C41 C28 120.1(2) . . ?
C41 C42 C43 121.2(3) . . ?
C41 C42 C47 120.1(3) . . ?
C43 C42 C47 118.7(3) . . ?
C44 C43 C42 121.6(3) . . ?
C43 C44 C45 119.6(3) . . ?
C46 C45 C44 121.1(3) . . ?
C45 C46 C47 121.6(3) . . ?
C48 C47 C46 122.8(3) . . ?
C48 C47 C42 119.8(3) . . ?
C46 C47 C42 117.4(3) . . ?
C49 C48 C47 117.9(3) . . ?
C49 C48 C61 118.4(3) . . ?
C47 C48 C61 123.6(3) . . ?
C48 C49 N3 129.1(3) . . ?
C48 C49 C56 123.2(3) . . ?
N3 C49 C56 107.7(3) . . ?
N3 C50 C51 129.1(3) . . ?
N3 C50 C55 109.0(3) . . ?
C51 C50 C55 121.9(3) . . ?
C52 C51 C50 117.5(3) . . ?
C51 C52 C53 121.8(3) . . ?
C52 C53 C54 120.5(3) . . ?
C55 C54 C53 119.1(3) . . ?
C54 C55 C50 119.2(3) . . ?
C54 C55 C56 134.6(3) . . ?
C50 C55 C56 106.3(3) . . ?
C41 C56 C49 119.6(3) . . ?
C41 C56 C55 133.7(3) . . ?
C49 C56 C55 106.7(2) . . ?
C66 C61 C62 118.1(3) . . ?
C66 C61 C48 119.1(3) . . ?
C62 C61 C48 122.7(3) . . ?
C63 C62 C61 120.4(3) . . ?
C64 C63 C62 120.6(3) . . ?
C65 C64 C63 119.8(3) . . ?
C64 C65 C66 120.0(3) . . ?
C65 C66 C61 121.1(3) . . ?
Cl2 C99 Cl1 117.6(6) . . ?
Cl1' C99' Cl2' 113.9(4) . . ?

loop_
_geom_bond_atom_site_label_1
_geom_bond_atom_site_label_2
_geom_bond_distance
_geom_bond_site_symmetry_2
_geom_bond_publ_flag
N1 C1 1.339(4) . ?
N1 C11 1.419(4) . ?
N2 C36 1.410(4) . ?
N2 C1 1.421(4) . ?
N2 C21 1.421(4) . ?
N3 C50 1.376(4) . ?
N3 C49 1.382(4) . ?
N4 C36 1.306(4) . ?
N4 C34 1.378(4) . ?
O1 C1 1.220(4) . ?
C11 C16 1.383(4) . ?
C11 C12 1.387(5) . ?
C12 C13 1.386(5) . ?
C13 C14 1.384(5) . ?
C14 C15 1.389(5) . ?
C14 C17 1.505(4) . ?
C15 C16 1.392(4) . ?
C21 C22 1.387(4) . ?
C21 C26 1.412(4) . ?
C22 C23 1.387(5) . ?
C23 C24 1.388(5) . ?
C24 C25 1.380(4) . ?
C25 C26 1.391(4) . ?
C26 C27 1.448(4) . ?
C27 C28 1.375(4) . ?
C27 C36 1.427(4) . ?
C28 C29 1.429(4) . ?
C28 C41 1.493(4) . ?
C29 C30 1.415(4) . ?
C29 C34 1.425(4) . ?
C30 C31 1.376(4) . ?
C31 C32 1.424(4) . ?
C31 C37 1.501(4) . ?
C32 C33 1.363(4) . ?
C33 C34 1.411(4) . ?
C41 C56 1.377(4) . ?
C41 C42 1.422(4) . ?
C42 C43 1.424(4) . ?
C42 C47 1.445(4) . ?
C43 C44 1.367(4) . ?
C44 C45 1.403(5) . ?
C45 C46 1.364(4) . ?
C46 C47 1.423(4) . ?
C47 C48 1.423(4) . ?
C48 C49 1.371(4) . ?
C48 C61 1.496(4) . ?
C49 C56 1.435(4) . ?
C50 C51 1.387(4) . ?
C50 C55 1.417(4) . ?
C51 C52 1.385(5) . ?
C52 C53 1.391(5) . ?
C53 C54 1.393(4) . ?
C54 C55 1.389(4) . ?
C55 C56 1.453(4) . ?
C61 C66 1.392(4) . ?
C61 C62 1.395(4) . ?
C62 C63 1.387(4) . ?
C63 C64 1.379(5) . ?
C64 C65 1.374(5) . ?
C65 C66 1.389(4) . ?
C99 Cl2 1.707(8) . ?
C99 Cl1 1.708(9) . ?
C99' Cl1' 1.725(7) . ?
C99' Cl2' 1.728(7) . ?

loop_
_geom_hbond_atom_site_label_D
_geom_hbond_atom_site_label_H
_geom_hbond_atom_site_label_A
_geom_hbond_distance_DH
_geom_hbond_distance_HA
_geom_hbond_distance_DA
_geom_hbond_angle_DHA
_geom_hbond_site_symmetry_A
N3 H03 O1 0.87(4) 2.03(4) 2.821(3) 151(4) 2_756

loop_
_geom_torsion_atom_site_label_1
_geom_torsion_atom_site_label_2
_geom_torsion_atom_site_label_3
_geom_torsion_atom_site_label_4
_geom_torsion
_geom_torsion_site_symmetry_1
_geom_torsion_site_symmetry_2
_geom_torsion_site_symmetry_3
_geom_torsion_site_symmetry_4
_geom_torsion_publ_flag
C11 N1 C1 O1 11.6(6) . . . . ?
C11 N1 C1 N2 -168.2(3) . . . . ?
C36 N2 C1 O1 -170.0(3) . . . . ?
C21 N2 C1 O1 -4.2(5) . . . . ?
C36 N2 C1 N1 9.8(5) . . . . ?
C21 N2 C1 N1 175.6(3) . . . . ?
C1 N1 C11 C16 -24.8(5) . . . . ?
C1 N1 C11 C12 156.3(3) . . . . ?
C16 C11 C12 C13 1.6(5) . . . . ?
N1 C11 C12 C13 -179.5(3) . . . . ?
C11 C12 C13 C14 0.3(6) . . . . ?
C12 C13 C14 C15 -2.3(6) . . . . ?
C12 C13 C14 C17 179.8(4) . . . . ?
C13 C14 C15 C16 2.4(5) . . . . ?
C17 C14 C15 C16 -179.7(3) . . . . ?
C12 C11 C16 C15 -1.5(5) . . . . ?
N1 C11 C16 C15 179.7(3) . . . . ?
C14 C15 C16 C11 -0.5(5) . . . . ?
C36 N2 C21 C22 -179.3(3) . . . . ?
C1 N2 C21 C22 12.5(5) . . . . ?
C36 N2 C21 C26 -0.7(3) . . . . ?
C1 N2 C21 C26 -168.9(3) . . . . ?
C26 C21 C22 C23 1.5(5) . . . . ?
N2 C21 C22 C23 180.0(3) . . . . ?
C21 C22 C23 C24 -0.4(5) . . . . ?
C22 C23 C24 C25 -0.9(5) . . . . ?
C23 C24 C25 C26 1.0(5) . . . . ?
C24 C25 C26 C21 0.1(5) . . . . ?
C24 C25 C26 C27 179.9(3) . . . . ?
C22 C21 C26 C25 -1.4(5) . . . . ?
N2 C21 C26 C25 179.8(3) . . . . ?
C22 C21 C26 C27 178.7(3) . . . . ?
N2 C21 C26 C27 0.0(3) . . . . ?
C25 C26 C27 C28 0.1(6) . . . . ?
C21 C26 C27 C28 180.0(3) . . . . ?
C25 C26 C27 C36 -179.1(3) . . . . ?
C21 C26 C27 C36 0.8(3) . . . . ?
C36 C27 C28 C29 0.5(4) . . . . ?
C26 C27 C28 C29 -178.6(3) . . . . ?
C36 C27 C28 C41 179.5(3) . . . . ?
C26 C27 C28 C41 0.4(5) . . . . ?
C27 C28 C29 C30 -179.1(3) . . . . ?
C41 C28 C29 C30 1.9(4) . . . . ?
C27 C28 C29 C34 1.9(4) . . . . ?
C41 C28 C29 C34 -177.0(3) . . . . ?
C34 C29 C30 C31 0.9(4) . . . . ?
C28 C29 C30 C31 -178.0(3) . . . . ?
C29 C30 C31 C32 0.3(5) . . . . ?
C29 C30 C31 C37 -179.7(3) . . . . ?
C30 C31 C32 C33 -0.9(5) . . . . ?
C37 C31 C32 C33 179.0(3) . . . . ?
C31 C32 C33 C34 0.4(5) . . . . ?
C36 N4 C34 C33 -179.3(3) . . . . ?
C36 N4 C34 C29 1.0(4) . . . . ?
C32 C33 C34 N4 -178.9(3) . . . . ?
C32 C33 C34 C29 0.9(4) . . . . ?
C30 C29 C34 N4 178.2(3) . . . . ?
C28 C29 C34 N4 -2.8(4) . . . . ?
C30 C29 C34 C33 -1.5(4) . . . . ?
C28 C29 C34 C33 177.5(3) . . . . ?
C34 N4 C36 N2 179.5(3) . . . . ?
C34 N4 C36 C27 1.8(4) . . . . ?
C1 N2 C36 N4 -9.2(5) . . . . ?
C21 N2 C36 N4 -176.8(3) . . . . ?
C1 N2 C36 C27 168.8(3) . . . . ?
C21 N2 C36 C27 1.2(3) . . . . ?
C28 C27 C36 N4 -2.6(5) . . . . ?
C26 C27 C36 N4 176.7(3) . . . . ?
C28 C27 C36 N2 179.4(3) . . . . ?
C26 C27 C36 N2 -1.2(3) . . . . ?
C27 C28 C41 C56 97.9(3) . . . . ?
C29 C28 C41 C56 -83.2(4) . . . . ?
C27 C28 C41 C42 -80.7(4) . . . . ?
C29 C28 C41 C42 98.2(3) . . . . ?
C56 C41 C42 C43 -179.4(3) . . . . ?
C28 C41 C42 C43 -0.8(4) . . . . ?
C56 C41 C42 C47 1.9(4) . . . . ?
C28 C41 C42 C47 -179.6(2) . . . . ?
C41 C42 C43 C44 -177.9(3) . . . . ?
C47 C42 C43 C44 0.9(4) . . . . ?
C42 C43 C44 C45 1.6(5) . . . . ?
C43 C44 C45 C46 -1.9(5) . . . . ?
C44 C45 C46 C47 -0.4(5) . . . . ?
C45 C46 C47 C48 -179.3(3) . . . . ?
C45 C46 C47 C42 2.9(4) . . . . ?
C41 C42 C47 C48 -2.2(4) . . . . ?
C43 C42 C47 C48 179.0(3) . . . . ?
C41 C42 C47 C46 175.7(3) . . . . ?
C43 C42 C47 C46 -3.1(4) . . . . ?
C46 C47 C48 C49 -177.8(3) . . . . ?
C42 C47 C48 C49 -0.1(4) . . . . ?
C46 C47 C48 C61 -1.0(4) . . . . ?
C42 C47 C48 C61 176.8(3) . . . . ?
C47 C48 C49 N3 -177.2(3) . . . . ?
C61 C48 C49 N3 5.9(5) . . . . ?
C47 C48 C49 C56 2.7(4) . . . . ?
C61 C48 C49 C56 -174.3(3) . . . . ?
C50 N3 C49 C48 179.8(3) . . . . ?
C50 N3 C49 C56 -0.1(3) . . . . ?
C49 N3 C50 C51 -179.0(3) . . . . ?
C49 N3 C50 C55 1.6(3) . . . . ?
N3 C50 C51 C52 -178.4(3) . . . . ?
C55 C50 C51 C52 0.9(4) . . . . ?
C50 C51 C52 C53 0.4(5) . . . . ?
C51 C52 C53 C54 -1.3(5) . . . . ?
C52 C53 C54 C55 0.9(5) . . . . ?
C53 C54 C55 C50 0.5(4) . . . . ?
C53 C54 C55 C56 -178.9(3) . . . . ?
N3 C50 C55 C54 178.1(3) . . . . ?
C51 C50 C55 C54 -1.4(4) . . . . ?
N3 C50 C55 C56 -2.4(3) . . . . ?
C51 C50 C55 C56 178.1(3) . . . . ?
C42 C41 C56 C49 0.6(4) . . . . ?
C28 C41 C56 C49 -177.9(2) . . . . ?
C42 C41 C56 C55 178.3(3) . . . . ?
C28 C41 C56 C55 -0.3(5) . . . . ?
C48 C49 C56 C41 -3.1(4) . . . . ?
N3 C49 C56 C41 176.8(2) . . . . ?
C48 C49 C56 C55 178.7(3) . . . . ?
N3 C49 C56 C55 -1.4(3) . . . . ?
C54 C55 C56 C41 3.9(6) . . . . ?
C50 C55 C56 C41 -175.6(3) . . . . ?
C54 C55 C56 C49 -178.3(3) . . . . ?
C50 C55 C56 C49 2.3(3) . . . . ?
C49 C48 C61 C66 53.6(4) . . . . ?
C47 C48 C61 C66 -123.2(3) . . . . ?
C49 C48 C61 C62 -123.5(3) . . . . ?
C47 C48 C61 C62 59.7(4) . . . . ?
C66 C61 C62 C63 -1.5(5) . . . . ?
C48 C61 C62 C63 175.6(3) . . . . ?
C61 C62 C63 C64 -0.8(5) . . . . ?
C62 C63 C64 C65 2.4(6) . . . . ?
C63 C64 C65 C66 -1.8(6) . . . . ?
C64 C65 C66 C61 -0.5(5) . . . . ?
C62 C61 C66 C65 2.1(5) . . . . ?
C48 C61 C66 C65 -175.1(3) . . . . ?
